data_4328248
loop_
_publ_author_name
'Subramaniam Kuppuswamy'
'Benjamin G. Cooper'
'Mark W. Bezpalko'
'Bruce M. Foxman'
'Tamara M. Powers'
'Christine M. Thomas'

_publ_section_title
;
 Synthesis and Structural Characterization of High Spin M/Cu (M = Mn, Fe)
 Heterobimetallic and Fe/Cu2 Trimetallic Phosphinoamides
;
_journal_name_full 'Inorganic Chemistry'
_journal_page_first 1866
_journal_page_last 1873
_journal_paper_doi 10.1021/ic202165z
_journal_volume 51
_journal_year 2012
_chemical_formula_moiety 'C60 H69 Cu1 Fe1 N4 P4'
_chemical_formula_sum 'C60 H69 Cu Fe N4 P4'
_chemical_formula_weight 1089.52
_space_group_IT_number 14
_symmetry_cell_setting monoclinic
_symmetry_space_group_name_Hall '-P 2ybc'
_symmetry_space_group_name_H-M 'P 1 21/c 1'
_atom_sites_solution_hydrogens geom
_atom_sites_solution_primary direct
_audit_creation_date 11-05-01
_audit_creation_method CRYSTALS_ver_14.15
_cell_angle_alpha 90
_cell_angle_beta 95.017(3)
_cell_angle_gamma 90
_cell_formula_units_Z 4
_cell_length_a 13.1827(8)
_cell_length_b 14.6077(9)
_cell_length_c 28.4509(18)
_cell_measurement_reflns_used 9081
_cell_measurement_temperature 120
_cell_measurement_theta_max 30
_cell_measurement_theta_min 3
_cell_volume 5457.8(6)
_computing_cell_refinement 'Apex2 (Bruker AXS, 2006)'
_computing_data_collection 'Apex2 (Bruker AXS, 2006)'
_computing_data_reduction 'Apex2 (Bruker AXS, 2006)'
_computing_molecular_graphics 'CAMERON (Watkin et al., 1996)'
_computing_publication_material 'CRYSTALS (Betteridge et al., 2003)'
_computing_structure_refinement 'CRYSTALS (Betteridge et al., 2003)'
_computing_structure_solution 'SIR92 (Altomare et al., 1994)'
_diffrn_ambient_temperature 120
_diffrn_measured_fraction_theta_full 0.997
_diffrn_measured_fraction_theta_max 0.994
_diffrn_measurement_device Area
_diffrn_measurement_device_type 'Bruker Kappa Apex2'
_diffrn_measurement_method '\f & \w scans'
_diffrn_radiation_monochromator graphite
_diffrn_radiation_type 'Mo K\a'
_diffrn_radiation_wavelength 0.71073
_diffrn_reflns_av_R_equivalents 0.032
_diffrn_reflns_limit_h_max 18
_diffrn_reflns_limit_h_min -18
_diffrn_reflns_limit_k_max 20
_diffrn_reflns_limit_k_min -20
_diffrn_reflns_limit_l_max 37
_diffrn_reflns_limit_l_min -39
_diffrn_reflns_number 70953
_diffrn_reflns_theta_full 29.409
_diffrn_reflns_theta_max 30.010
_diffrn_reflns_theta_min 1.437
_diffrn_standards_number 0
_exptl_absorpt_coefficient_mu 0.815
_exptl_absorpt_correction_T_max 0.71
_exptl_absorpt_correction_T_min 0.63
_exptl_absorpt_correction_type numerical
_exptl_absorpt_process_details
; 
 Analytical Absorption (De Meulenaer & Tompa, 1965) 
;
_exptl_crystal_colour green
_exptl_crystal_density_diffrn 1.326
_exptl_crystal_description 'prism fragment'
_exptl_crystal_F_000 2288
_exptl_crystal_size_max 0.615
_exptl_crystal_size_mid 0.572
_exptl_crystal_size_min 0.424
_refine_diff_density_max 0.90
_refine_diff_density_min -0.61
_refine_ls_extinction_method none
_refine_ls_goodness_of_fit_ref 1.0000
_refine_ls_hydrogen_treatment none
_refine_ls_matrix_type full
_refine_ls_number_parameters 631
_refine_ls_number_reflns 15855
_refine_ls_number_restraints 0
_refine_ls_R_factor_all 0.0378
_refine_ls_R_factor_gt 0.0344
_refine_ls_shift/su_max 0.0017026
_refine_ls_shift/su_mean 0.0002832
_refine_ls_structure_factor_coef Fsqd
_refine_ls_weighting_details
;
 Method= Modified Sheldrick 
 w=1/[\s^2^(F^2^) + ( 0.04P)^2^ + 3.71P] 
 ,where P=(max(Fo^2^,0) + 2Fc^2^)/3 
;
_refine_ls_weighting_scheme calc
_refine_ls_wR_factor_all 0.0927
_refine_ls_wR_factor_gt 0.0808
_refine_ls_wR_factor_ref 0.0927
_reflns_limit_h_max 18
_reflns_limit_h_min -18
_reflns_limit_k_max 20
_reflns_limit_k_min 0
_reflns_limit_l_max 39
_reflns_limit_l_min 0
_reflns_number_gt 14836
_reflns_number_total 15855
_reflns_threshold_expression I>2.0\s(I)
_oxford_diffrn_Wilson_B_factor 1.11
_oxford_diffrn_Wilson_scale 350.89
_oxford_refine_ls_r_factor_ref 0.0378
_oxford_refine_ls_scale 0.052764(4)
_oxford_reflns_number_all 15855
_oxford_reflns_threshold_expression_ref I>-10.0\s(I)
_oxford_structure_analysis_title 'sk097G_0m in P2(1)/c'
_cod_data_source_file ic202165z_si_002_2.cif
_cod_data_source_block 2
_cod_original_sg_symbol_H-M 'P 1 21/c 1 '
_cod_original_formula_sum 'C60 H69 Cu1 Fe1 N4 P4'
_cod_database_code 4328248

loop_
_symmetry_equiv_pos_as_xyz
x,y,z
-x,-y,-z
-x,y+1/2,-z+1/2
x,-y+1/2,z+1/2

loop_
_atom_site_label
_atom_site_type_symbol
_atom_site_fract_x
_atom_site_fract_y
_atom_site_fract_z
_atom_site_U_iso_or_equiv
_atom_site_occupancy
_atom_site_adp_type
_atom_site_refinement_flags_posn
Cu1 Cu 0.763608(13) 0.239429(12) 0.380560(6) 0.0124 1.0000 Uani .
Fe1 Fe 0.551593(17) 0.245339(14) 0.343541(8) 0.0143 1.0000 Uani .
P1 P 0.69678(3) 0.38860(3) 0.371954(13) 0.0141 1.0000 Uani .
P2 P 0.73107(3) 0.16702(3) 0.305556(13) 0.0142 1.0000 Uani .
P3 P 0.65353(3) 0.15753(3) 0.426533(13) 0.0134 1.0000 Uani .
P4 P 0.93248(3) 0.25197(3) 0.407624(13) 0.0135 1.0000 Uani .
N1 N 0.57436(10) 0.37620(9) 0.35658(5) 0.0158 1.0000 Uani .
N2 N 0.61352(10) 0.19812(9) 0.28803(4) 0.0167 1.0000 Uani .
N3 N 0.54038(9) 0.16030(9) 0.39658(5) 0.0165 1.0000 Uani .
N4 N 0.99139(10) 0.33058(9) 0.37721(5) 0.0175 1.0000 Uani .
C1 C 0.71427(11) 0.46462(11) 0.42347(6) 0.0191 1.0000 Uani .
C2 C 0.74718(12) 0.42706(12) 0.46714(6) 0.0222 1.0000 Uani .
C3 C 0.75160(14) 0.47971(15) 0.50810(7) 0.0317 1.0000 Uani .
C4 C 0.72276(15) 0.56989(15) 0.50592(8) 0.0372 1.0000 Uani .
C5 C 0.69119(15) 0.60911(14) 0.46273(9) 0.0365 1.0000 Uani .
C6 C 0.68747(13) 0.55727(12) 0.42166(7) 0.0273 1.0000 Uani .
C7 C 0.75057(12) 0.46062(11) 0.32747(6) 0.0194 1.0000 Uani .
C8 C 0.83355(15) 0.51904(13) 0.33801(7) 0.0305 1.0000 Uani .
C9 C 0.87581(18) 0.56783(15) 0.30266(9) 0.0411 1.0000 Uani .
C10 C 0.83615(17) 0.55977(16) 0.25650(8) 0.0407 1.0000 Uani .
C11 C 0.75540(16) 0.50108(16) 0.24525(7) 0.0362 1.0000 Uani .
C12 C 0.71279(13) 0.45172(13) 0.28042(6) 0.0259 1.0000 Uani .
C13 C 0.50025(12) 0.45105(11) 0.34853(6) 0.0198 1.0000 Uani .
C14 C 0.44264(14) 0.46589(13) 0.39215(7) 0.0298 1.0000 Uani .
C15 C 0.42625(13) 0.42727(13) 0.30632(7) 0.0280 1.0000 Uani .
C16 C 0.81025(11) 0.19652(11) 0.25770(5) 0.0170 1.0000 Uani .
C17 C 0.86726(12) 0.27628(12) 0.26283(6) 0.0202 1.0000 Uani .
C18 C 0.91955(13) 0.31084(13) 0.22631(6) 0.0251 1.0000 Uani .
C19 C 0.91435(14) 0.26554(13) 0.18345(6) 0.0259 1.0000 Uani .
C20 C 0.85777(14) 0.18568(13) 0.17739(6) 0.0259 1.0000 Uani .
C21 C 0.80739(13) 0.15072(12) 0.21428(6) 0.0226 1.0000 Uani .
C22 C 0.73369(12) 0.04098(11) 0.30438(5) 0.0174 1.0000 Uani .
C23 C 0.81387(13) -0.01254(12) 0.29073(6) 0.0226 1.0000 Uani .
C24 C 0.81070(15) -0.10769(13) 0.29509(7) 0.0292 1.0000 Uani .
C25 C 0.72948(15) -0.15035(12) 0.31335(7) 0.0294 1.0000 Uani .
C26 C 0.64972(14) -0.09793(12) 0.32743(6) 0.0250 1.0000 Uani .
C27 C 0.65185(12) -0.00335(11) 0.32253(6) 0.0203 1.0000 Uani .
C28 C 0.56268(13) 0.17378(12) 0.24178(6) 0.0237 1.0000 Uani .
C29 C 0.45286(15) 0.14729(16) 0.24756(8) 0.0368 1.0000 Uani .
C30 C 0.56716(17) 0.25323(15) 0.20739(7) 0.0357 1.0000 Uani .
C31 C 0.69549(11) 0.03918(10) 0.43939(5) 0.0159 1.0000 Uani .
C32 C 0.79030(12) 0.01318(11) 0.42565(5) 0.0180 1.0000 Uani .
C33 C 0.82546(13) -0.07623(12) 0.43158(6) 0.0228 1.0000 Uani .
C34 C 0.76481(14) -0.14140(11) 0.45046(6) 0.0248 1.0000 Uani .
C35 C 0.66996(15) -0.11716(12) 0.46419(6) 0.0261 1.0000 Uani .
C36 C 0.63588(13) -0.02698(11) 0.45925(6) 0.0219 1.0000 Uani .
C37 C 0.63130(11) 0.19992(10) 0.48572(5) 0.0158 1.0000 Uani .
C38 C 0.66737(14) 0.15929(12) 0.52815(6) 0.0245 1.0000 Uani .
C39 C 0.65004(17) 0.19988(14) 0.57103(6) 0.0330 1.0000 Uani .
C40 C 0.59739(16) 0.28156(13) 0.57176(7) 0.0311 1.0000 Uani .
C41 C 0.56073(14) 0.32232(12) 0.52992(7) 0.0267 1.0000 Uani .
C42 C 0.57714(13) 0.28188(11) 0.48725(6) 0.0211 1.0000 Uani .
C43 C 0.44750(12) 0.12230(11) 0.41402(6) 0.0201 1.0000 Uani .
C44 C 0.41391(15) 0.03579(14) 0.38711(7) 0.0343 1.0000 Uani .
C45 C 0.36243(13) 0.19325(15) 0.40960(8) 0.0356 1.0000 Uani .
C46 C 1.01077(11) 0.14910(11) 0.40486(5) 0.0164 1.0000 Uani .
C47 C 1.00286(13) 0.09962(12) 0.36295(6) 0.0234 1.0000 Uani .
C48 C 1.05833(14) 0.01969(13) 0.35871(7) 0.0284 1.0000 Uani .
C49 C 1.12172(13) -0.01233(12) 0.39636(7) 0.0275 1.0000 Uani .
C50 C 1.12960(15) 0.03566(14) 0.43827(7) 0.0321 1.0000 Uani .
C51 C 1.07502(13) 0.11619(13) 0.44245(6) 0.0260 1.0000 Uani .
C52 C 0.95860(11) 0.28339(11) 0.46964(5) 0.0162 1.0000 Uani .
C53 C 0.91753(14) 0.22978(12) 0.50379(6) 0.0243 1.0000 Uani .
C54 C 0.93422(16) 0.25204(14) 0.55103(6) 0.0325 1.0000 Uani .
C55 C 0.99280(14) 0.32810(14) 0.56515(6) 0.0287 1.0000 Uani .
C56 C 1.03230(14) 0.38247(13) 0.53166(6) 0.0256 1.0000 Uani .
C57 C 1.01493(13) 0.36064(12) 0.48406(6) 0.0211 1.0000 Uani .
C58 C 1.10108(12) 0.34484(12) 0.37409(6) 0.0210 1.0000 Uani .
C59 C 1.12231(15) 0.44704(13) 0.37104(7) 0.0319 1.0000 Uani .
C60 C 1.13920(14) 0.29553(15) 0.33182(7) 0.0315 1.0000 Uani .
H21 H 0.7664 0.3654 0.4687 0.0270 1.0000 Uiso R
H31 H 0.7747 0.4529 0.5374 0.0379 1.0000 Uiso R
H41 H 0.9538 0.3617 0.3575 0.0226 1.0000 Uiso R
H51 H 0.6715 0.6699 0.4600 0.0435 1.0000 Uiso R
H61 H 0.6681 0.5836 0.3924 0.0320 1.0000 Uiso R
H81 H 0.8606 0.5252 0.3701 0.0370 1.0000 Uiso R
H91 H 0.9315 0.6078 0.3107 0.0496 1.0000 Uiso R
H101 H 0.8629 0.5941 0.2324 0.0501 1.0000 Uiso R
H111 H 0.7294 0.4928 0.2134 0.0425 1.0000 Uiso R
H121 H 0.6586 0.4118 0.2725 0.0298 1.0000 Uiso R
H131 H 0.5361 0.5086 0.3417 0.0245 1.0000 Uiso R
H141 H 0.4896 0.4777 0.4196 0.0442 1.0000 Uiso R
H142 H 0.4045 0.4115 0.3985 0.0437 1.0000 Uiso R
H143 H 0.3960 0.5169 0.3878 0.0447 1.0000 Uiso R
H151 H 0.3953 0.3682 0.3115 0.0405 1.0000 Uiso R
H152 H 0.4605 0.4242 0.2784 0.0411 1.0000 Uiso R
H153 H 0.3718 0.4721 0.3018 0.0416 1.0000 Uiso R
H171 H 0.8688 0.3087 0.2924 0.0243 1.0000 Uiso R
H181 H 0.9575 0.3648 0.2312 0.0291 1.0000 Uiso R
H191 H 0.9503 0.2895 0.1586 0.0313 1.0000 Uiso R
H201 H 0.8542 0.1562 0.1486 0.0311 1.0000 Uiso R
H211 H 0.7702 0.0973 0.2098 0.0277 1.0000 Uiso R
H231 H 0.8703 0.0163 0.2788 0.0273 1.0000 Uiso R
H241 H 0.8640 -0.1433 0.2858 0.0357 1.0000 Uiso R
H251 H 0.7284 -0.2153 0.3161 0.0346 1.0000 Uiso R
H261 H 0.5948 -0.1266 0.3400 0.0295 1.0000 Uiso R
H271 H 0.5973 0.0312 0.3312 0.0233 1.0000 Uiso R
H281 H 0.5970 0.1212 0.2287 0.0269 1.0000 Uiso R
H291 H 0.4509 0.0950 0.2677 0.0546 1.0000 Uiso R
H292 H 0.4176 0.1979 0.2612 0.0540 1.0000 Uiso R
H293 H 0.4183 0.1333 0.2175 0.0551 1.0000 Uiso R
H301 H 0.5340 0.3076 0.2190 0.0526 1.0000 Uiso R
H302 H 0.6366 0.2714 0.2027 0.0531 1.0000 Uiso R
H303 H 0.5331 0.2366 0.1768 0.0537 1.0000 Uiso R
H321 H 0.8312 0.0558 0.4122 0.0217 1.0000 Uiso R
H331 H 0.8904 -0.0922 0.4217 0.0276 1.0000 Uiso R
H341 H 0.7881 -0.2013 0.4538 0.0301 1.0000 Uiso R
H351 H 0.6288 -0.1611 0.4759 0.0318 1.0000 Uiso R
H361 H 0.5735 -0.0109 0.4693 0.0255 1.0000 Uiso R
H381 H 0.7041 0.1039 0.5274 0.0285 1.0000 Uiso R
H391 H 0.6755 0.1721 0.5996 0.0407 1.0000 Uiso R
H401 H 0.5877 0.3092 0.6003 0.0367 1.0000 Uiso R
H411 H 0.5265 0.3779 0.5302 0.0323 1.0000 Uiso R
H421 H 0.5531 0.3094 0.4593 0.0252 1.0000 Uiso R
H431 H 0.4606 0.1071 0.4474 0.0226 1.0000 Uiso R
H441 H 0.3519 0.0120 0.3980 0.0512 1.0000 Uiso R
H442 H 0.4016 0.0499 0.3540 0.0514 1.0000 Uiso R
H443 H 0.4659 -0.0116 0.3907 0.0515 1.0000 Uiso R
H451 H 0.3820 0.2466 0.4276 0.0526 1.0000 Uiso R
H452 H 0.3000 0.1690 0.4196 0.0524 1.0000 Uiso R
H453 H 0.3504 0.2102 0.3769 0.0523 1.0000 Uiso R
H471 H 0.9592 0.1218 0.3367 0.0281 1.0000 Uiso R
H481 H 1.0519 -0.0122 0.3300 0.0349 1.0000 Uiso R
H491 H 1.1600 -0.0666 0.3936 0.0325 1.0000 Uiso R
H501 H 1.1726 0.0146 0.4638 0.0394 1.0000 Uiso R
H511 H 1.0810 0.1479 0.4713 0.0318 1.0000 Uiso R
H531 H 0.8784 0.1778 0.4945 0.0297 1.0000 Uiso R
H541 H 0.9052 0.2157 0.5732 0.0390 1.0000 Uiso R
H551 H 1.0056 0.3421 0.5976 0.0341 1.0000 Uiso R
H561 H 1.0714 0.4345 0.5407 0.0308 1.0000 Uiso R
H571 H 1.0400 0.3990 0.4613 0.0255 1.0000 Uiso R
H581 H 1.1374 0.3190 0.4034 0.0250 1.0000 Uiso R
H591 H 1.0992 0.4798 0.3979 0.0483 1.0000 Uiso R
H592 H 1.1954 0.4577 0.3700 0.0474 1.0000 Uiso R
H593 H 1.0862 0.4708 0.3422 0.0478 1.0000 Uiso R
H601 H 1.1013 0.3150 0.3033 0.0465 1.0000 Uiso R
H602 H 1.2099 0.3106 0.3291 0.0467 1.0000 Uiso R
H603 H 1.1322 0.2301 0.3341 0.0471 1.0000 Uiso R
H604 H 0.7258 0.6044 0.5335 0.0452 1.0000 Uiso R

loop_
_atom_site_aniso_label
_atom_site_aniso_U_11
_atom_site_aniso_U_22
_atom_site_aniso_U_33
_atom_site_aniso_U_23
_atom_site_aniso_U_13
_atom_site_aniso_U_12
Cu1 0.01231(8) 0.01277(9) 0.01227(8) 0.00014(6) 0.00121(6) -0.00035(6)
Fe1 0.01667(10) 0.01276(10) 0.01367(10) 0.00029(7) 0.00233(8) -0.00007(7)
P1 0.01463(16) 0.01163(16) 0.01606(17) 0.00004(13) 0.00160(13) 0.00041(13)
P2 0.01499(16) 0.01548(17) 0.01211(16) -0.00161(13) 0.00187(13) -0.00023(13)
P3 0.01407(16) 0.01310(16) 0.01329(16) 0.00163(13) 0.00257(13) -0.00020(13)
P4 0.01225(16) 0.01530(17) 0.01275(17) -0.00062(13) 0.00082(13) -0.00095(13)
N1 0.0149(6) 0.0126(6) 0.0198(6) 0.0000(5) 0.0012(5) 0.0017(4)
N2 0.0168(6) 0.0199(6) 0.0131(6) -0.0032(5) -0.0007(4) 0.0011(5)
N3 0.0137(5) 0.0181(6) 0.0178(6) 0.0033(5) 0.0010(5) -0.0032(5)
N4 0.0135(5) 0.0205(6) 0.0181(6) 0.0051(5) 0.0002(5) -0.0022(5)
C1 0.0150(6) 0.0181(7) 0.0246(8) -0.0055(6) 0.0036(6) -0.0013(5)
C2 0.0186(7) 0.0271(8) 0.0212(8) -0.0057(6) 0.0045(6) -0.0038(6)
C3 0.0257(8) 0.0466(12) 0.0237(8) -0.0125(8) 0.0069(7) -0.0105(8)
C4 0.0294(9) 0.0447(12) 0.0394(11) -0.0265(9) 0.0131(8) -0.0136(8)
C5 0.0251(9) 0.0240(9) 0.0618(14) -0.0198(9) 0.0111(9) -0.0043(7)
C6 0.0227(8) 0.0180(8) 0.0409(10) -0.0058(7) 0.0016(7) 0.0005(6)
C7 0.0176(7) 0.0164(7) 0.0245(8) 0.0036(6) 0.0042(6) 0.0028(6)
C8 0.0302(9) 0.0284(9) 0.0335(10) 0.0035(7) 0.0067(7) -0.0088(7)
C9 0.0399(11) 0.0350(11) 0.0502(13) 0.0098(9) 0.0150(10) -0.0129(9)
C10 0.0417(11) 0.0388(11) 0.0445(12) 0.0207(9) 0.0209(9) 0.0044(9)
C11 0.0354(10) 0.0478(12) 0.0260(9) 0.0151(9) 0.0065(8) 0.0121(9)
C12 0.0203(7) 0.0332(9) 0.0247(8) 0.0067(7) 0.0041(6) 0.0041(7)
C13 0.0169(7) 0.0138(7) 0.0288(8) 0.0028(6) 0.0022(6) 0.0027(5)
C14 0.0252(8) 0.0250(9) 0.0406(10) -0.0074(8) 0.0106(7) 0.0046(7)
C15 0.0225(8) 0.0291(9) 0.0314(9) 0.0062(7) -0.0044(7) 0.0045(7)
C16 0.0173(7) 0.0193(7) 0.0147(7) 0.0005(5) 0.0023(5) 0.0023(6)
C17 0.0207(7) 0.0236(8) 0.0163(7) -0.0009(6) 0.0023(6) 0.0006(6)
C18 0.0252(8) 0.0261(8) 0.0244(8) 0.0032(7) 0.0047(6) -0.0026(7)
C19 0.0282(8) 0.0316(9) 0.0190(8) 0.0056(7) 0.0092(6) 0.0043(7)
C20 0.0324(9) 0.0294(9) 0.0168(7) -0.0022(6) 0.0076(6) 0.0039(7)
C21 0.0257(8) 0.0237(8) 0.0191(7) -0.0040(6) 0.0058(6) -0.0005(6)
C22 0.0191(7) 0.0178(7) 0.0150(7) -0.0023(5) -0.0001(5) 0.0006(6)
C23 0.0219(8) 0.0233(8) 0.0228(8) -0.0030(6) 0.0027(6) 0.0021(6)
C24 0.0326(9) 0.0222(8) 0.0327(9) -0.0050(7) 0.0019(7) 0.0066(7)
C25 0.0378(10) 0.0171(8) 0.0322(9) -0.0030(7) -0.0033(8) -0.0005(7)
C26 0.0271(8) 0.0210(8) 0.0261(8) -0.0019(6) -0.0018(7) -0.0063(6)
C27 0.0197(7) 0.0205(8) 0.0204(7) -0.0026(6) -0.0002(6) -0.0012(6)
C28 0.0243(8) 0.0291(9) 0.0168(7) -0.0080(6) -0.0040(6) 0.0080(7)
C29 0.0251(9) 0.0477(12) 0.0356(10) -0.0154(9) -0.0083(8) -0.0007(8)
C30 0.0431(11) 0.0463(12) 0.0171(8) 0.0028(8) -0.0016(8) 0.0182(9)
C31 0.0192(7) 0.0150(7) 0.0135(6) 0.0004(5) 0.0015(5) -0.0003(5)
C32 0.0187(7) 0.0174(7) 0.0176(7) 0.0012(5) 0.0008(5) -0.0009(6)
C33 0.0202(7) 0.0221(8) 0.0262(8) -0.0002(6) 0.0019(6) 0.0047(6)
C34 0.0322(9) 0.0154(7) 0.0268(8) 0.0018(6) 0.0017(7) 0.0043(6)
C35 0.0347(9) 0.0162(7) 0.0285(9) 0.0049(6) 0.0080(7) -0.0022(7)
C36 0.0245(8) 0.0196(8) 0.0230(8) 0.0041(6) 0.0091(6) 0.0013(6)
C37 0.0163(6) 0.0153(7) 0.0164(7) 0.0006(5) 0.0048(5) -0.0012(5)
C38 0.0333(9) 0.0220(8) 0.0184(8) 0.0020(6) 0.0046(6) 0.0071(7)
C39 0.0515(12) 0.0326(10) 0.0153(8) 0.0012(7) 0.0044(7) 0.0049(9)
C40 0.0440(11) 0.0279(9) 0.0235(8) -0.0066(7) 0.0152(8) -0.0018(8)
C41 0.0307(9) 0.0197(8) 0.0314(9) -0.0042(7) 0.0118(7) 0.0023(7)
C42 0.0233(7) 0.0175(7) 0.0231(8) 0.0005(6) 0.0053(6) 0.0025(6)
C43 0.0161(7) 0.0216(7) 0.0227(8) 0.0056(6) 0.0033(6) -0.0033(6)
C44 0.0313(9) 0.0363(10) 0.0357(10) -0.0019(8) 0.0047(8) -0.0186(8)
C45 0.0169(8) 0.0368(11) 0.0538(13) 0.0185(9) 0.0074(8) 0.0018(7)
C46 0.0138(6) 0.0177(7) 0.0177(7) -0.0001(5) 0.0018(5) 0.0001(5)
C47 0.0262(8) 0.0233(8) 0.0203(8) -0.0033(6) -0.0005(6) 0.0032(6)
C48 0.0286(9) 0.0260(9) 0.0308(9) -0.0100(7) 0.0035(7) 0.0042(7)
C49 0.0224(8) 0.0196(8) 0.0407(10) -0.0034(7) 0.0040(7) 0.0037(6)
C50 0.0292(9) 0.0308(10) 0.0345(10) -0.0006(8) -0.0074(7) 0.0117(8)
C51 0.0252(8) 0.0273(9) 0.0242(8) -0.0034(7) -0.0042(6) 0.0064(7)
C52 0.0153(6) 0.0199(7) 0.0135(6) -0.0011(5) 0.0022(5) 0.0002(5)
C53 0.0288(8) 0.0265(8) 0.0177(7) -0.0017(6) 0.0018(6) -0.0110(7)
C54 0.0421(11) 0.0402(11) 0.0158(8) -0.0006(7) 0.0052(7) -0.0164(9)
C55 0.0318(9) 0.0378(10) 0.0166(8) -0.0068(7) 0.0027(6) -0.0090(8)
C56 0.0259(8) 0.0292(9) 0.0221(8) -0.0090(7) 0.0045(6) -0.0072(7)
C57 0.0237(7) 0.0221(8) 0.0179(7) -0.0017(6) 0.0038(6) -0.0060(6)
C58 0.0171(7) 0.0260(8) 0.0196(7) 0.0039(6) 0.0004(6) -0.0047(6)
C59 0.0301(9) 0.0295(9) 0.0359(10) 0.0052(8) 0.0023(8) -0.0121(8)
C60 0.0232(8) 0.0446(11) 0.0280(9) -0.0013(8) 0.0099(7) -0.0017(8)

loop_
_atom_type_symbol
_atom_type_scat_dispersion_real
_atom_type_scat_dispersion_imag
_atom_type_scat_Cromer_Mann_a1
_atom_type_scat_Cromer_Mann_b1
_atom_type_scat_Cromer_Mann_a2
_atom_type_scat_Cromer_Mann_b2
_atom_type_scat_Cromer_Mann_a3
_atom_type_scat_Cromer_Mann_b3
_atom_type_scat_Cromer_Mann_a4
_atom_type_scat_Cromer_Mann_b4
_atom_type_scat_Cromer_Mann_c
_atom_type_scat_source
C 0.0033 0.0016 2.3100 20.8439 1.0200 10.2075 1.5886 0.5687 0.8650 51.6512 0.2156 'International Tables Vol C 4.2.6.8 and 6.1.1.4'
H 0.0000 0.0000 0.4930 10.5109 0.3229 26.1257 0.1402 3.1424 0.0408 57.7998 0.0030 'International Tables Vol C 4.2.6.8 and 6.1.1.4'
N 0.0061 0.0033 12.2126 0.0057 3.1322 9.8933 2.0125 28.9975 1.1663 0.5826 -11.5290 'International Tables Vol C 4.2.6.8 and 6.1.1.4'
P 0.1023 0.0942 6.4345 1.9067 4.1791 27.1570 1.7800 0.5260 1.4908 68.1645 1.1149 'International Tables Vol C 4.2.6.8 and 6.1.1.4'
Fe 0.3463 0.8444 11.7695 4.7611 7.3573 0.3072 3.5222 15.3535 2.3045 76.8805 1.0369 'International Tables Vol C 4.2.6.8 and 6.1.1.4'
Cu 0.3201 1.2651 13.3380 3.5828 7.1676 0.2470 5.6158 11.3966 1.6735 64.8126 1.1910 'International Tables Vol C 4.2.6.8 and 6.1.1.4'

loop_
_geom_angle_atom_site_label_1
_geom_angle_atom_site_label_2
_geom_angle_atom_site_label_3
_geom_angle
_geom_angle_publ_flag
Fe1 Cu1 P1 66.102(11) yes
Fe1 Cu1 P2 66.196(11) yes
P1 Cu1 P2 106.303(15) yes
Fe1 Cu1 P3 66.237(11) yes
P1 Cu1 P3 106.489(15) yes
P2 Cu1 P3 101.510(15) yes
Fe1 Cu1 P4 173.510(13) yes
P1 Cu1 P4 107.679(16) yes
P2 Cu1 P4 115.337(15) yes
P3 Cu1 P4 118.605(16) yes
Cu1 Fe1 P1 47.886(9) yes
Cu1 Fe1 P2 48.421(9) yes
P1 Fe1 P2 81.352(13) yes
Cu1 Fe1 P3 47.968(9) yes
P1 Fe1 P3 81.105(13) yes
P2 Fe1 P3 78.227(12) yes
Cu1 Fe1 N1 80.45(4) yes
P1 Fe1 N1 32.87(4) yes
P2 Fe1 N1 109.62(4) yes
P3 Fe1 N1 102.91(4) yes
Cu1 Fe1 N2 80.01(4) yes
P1 Fe1 N2 99.60(4) yes
P2 Fe1 N2 32.63(4) yes
P3 Fe1 N2 107.61(4) yes
N1 Fe1 N2 115.20(6) yes
Cu1 Fe1 N3 80.65(4) yes
P1 Fe1 N3 109.46(4) yes
P2 Fe1 N3 98.86(4) yes
P3 Fe1 N3 32.96(4) yes
N1 Fe1 N3 119.29(6) yes
N2 Fe1 N3 117.29(6) yes
Fe1 P1 Cu1 66.013(12) yes
Cu1 P1 N1 105.98(5) yes
Fe1 P1 C1 133.76(5) yes
Cu1 P1 C1 117.16(5) yes
N1 P1 C1 109.30(7) yes
Fe1 P1 C7 120.42(5) yes
Cu1 P1 C7 116.01(5) yes
N1 P1 C7 108.00(7) yes
C1 P1 C7 100.05(8) yes
Fe1 P2 Cu1 65.383(12) yes
Cu1 P2 N2 103.82(5) yes
Fe1 P2 C16 135.53(5) yes
Cu1 P2 C16 119.28(5) yes
N2 P2 C16 106.91(7) yes
Fe1 P2 C22 114.56(5) yes
Cu1 P2 C22 117.20(5) yes
N2 P2 C22 106.76(7) yes
C16 P2 C22 102.01(7) yes
Fe1 P3 Cu1 65.795(11) yes
Cu1 P3 N3 105.82(5) yes
Fe1 P3 C31 133.15(5) yes
Cu1 P3 C31 113.39(5) yes
N3 P3 C31 111.54(7) yes
Fe1 P3 C37 119.64(5) yes
Cu1 P3 C37 119.38(5) yes
N3 P3 C37 104.75(7) yes
C31 P3 C37 101.72(7) yes
Cu1 P4 N4 111.22(5) yes
Cu1 P4 C46 117.00(5) yes
N4 P4 C46 104.66(7) yes
Cu1 P4 C52 116.03(5) yes
N4 P4 C52 105.71(7) yes
C46 P4 C52 100.87(7) yes
Fe1 N1 P1 106.70(7) yes
Fe1 N1 C13 127.25(10) yes
P1 N1 C13 125.63(10) yes
Fe1 N2 P2 107.40(6) yes
Fe1 N2 C28 128.06(10) yes
P2 N2 C28 123.21(11) yes
Fe1 N3 P3 106.60(7) yes
Fe1 N3 C43 128.12(10) yes
P3 N3 C43 123.91(10) yes
P4 N4 C58 129.26(11) yes
P4 N4 H41 116.1 no
C58 N4 H41 113.9 no
P1 C1 C2 118.78(12) yes
P1 C1 C6 122.80(14) yes
C2 C1 C6 118.18(16) yes
C1 C2 C3 121.06(17) yes
C1 C2 H21 118.9 no
C3 C2 H21 120.0 no
C2 C3 C4 120.10(19) yes
C2 C3 H31 119.6 no
C4 C3 H31 120.3 no
C3 C4 C5 119.85(18) yes
C3 C4 H604 119.4 no
C5 C4 H604 120.8 no
C4 C5 C6 120.39(19) yes
C4 C5 H51 122.1 no
C6 C5 H51 117.5 no
C1 C6 C5 120.40(19) yes
C1 C6 H61 118.7 no
C5 C6 H61 120.9 no
P1 C7 C8 122.95(13) yes
P1 C7 C12 118.81(13) yes
C8 C7 C12 118.04(16) yes
C7 C8 C9 120.91(19) yes
C7 C8 H81 118.8 no
C9 C8 H81 120.3 no
C8 C9 C10 120.3(2) yes
C8 C9 H91 119.5 no
C10 C9 H91 120.2 no
C9 C10 C11 119.66(18) yes
C9 C10 H101 120.9 no
C11 C10 H101 119.5 no
C10 C11 C12 120.40(19) yes
C10 C11 H111 120.5 no
C12 C11 H111 119.1 no
C7 C12 C11 120.66(18) yes
C7 C12 H121 119.4 no
C11 C12 H121 120.0 no
N1 C13 C14 110.49(14) yes
N1 C13 C15 108.96(13) yes
C14 C13 C15 110.14(14) yes
N1 C13 H131 109.8 no
C14 C13 H131 108.5 no
C15 C13 H131 108.9 no
C13 C14 H141 110.6 no
C13 C14 H142 109.8 no
H141 C14 H142 107.7 no
C13 C14 H143 111.2 no
H141 C14 H143 108.7 no
H142 C14 H143 108.8 no
C13 C15 H151 109.5 no
C13 C15 H152 110.7 no
H151 C15 H152 108.8 no
C13 C15 H153 111.5 no
H151 C15 H153 107.7 no
H152 C15 H153 108.6 no
P2 C16 C17 117.16(12) yes
P2 C16 C21 124.57(12) yes
C17 C16 C21 117.78(15) yes
C16 C17 C18 121.70(15) yes
C16 C17 H171 118.3 no
C18 C17 H171 120.0 no
C17 C18 C19 119.67(17) yes
C17 C18 H181 119.2 no
C19 C18 H181 121.1 no
C18 C19 C20 119.74(16) yes
C18 C19 H191 119.3 no
C20 C19 H191 121.0 no
C19 C20 C21 120.23(16) yes
C19 C20 H201 119.2 no
C21 C20 H201 120.6 no
C16 C21 C20 120.85(16) yes
C16 C21 H211 119.8 no
C20 C21 H211 119.4 no
P2 C22 C23 125.48(13) yes
P2 C22 C27 116.15(12) yes
C23 C22 C27 118.13(15) yes
C22 C23 C24 120.21(16) yes
C22 C23 H231 119.3 no
C24 C23 H231 120.5 no
C23 C24 C25 120.90(17) yes
C23 C24 H241 120.1 no
C25 C24 H241 119.0 no
C24 C25 C26 119.48(17) yes
C24 C25 H251 120.0 no
C26 C25 H251 120.6 no
C25 C26 C27 119.83(17) yes
C25 C26 H261 119.7 no
C27 C26 H261 120.5 no
C22 C27 C26 121.45(16) yes
C22 C27 H271 119.2 no
C26 C27 H271 119.4 no
N2 C28 C29 109.22(14) yes
N2 C28 C30 110.56(15) yes
C29 C28 C30 110.74(16) yes
N2 C28 H281 109.9 no
C29 C28 H281 108.5 no
C30 C28 H281 107.9 no
C28 C29 H291 110.1 no
C28 C29 H292 110.0 no
H291 C29 H292 109.2 no
C28 C29 H293 110.0 no
H291 C29 H293 109.2 no
H292 C29 H293 108.3 no
C28 C30 H301 111.1 no
C28 C30 H302 112.7 no
H301 C30 H302 106.2 no
C28 C30 H303 110.1 no
H301 C30 H303 108.6 no
H302 C30 H303 108.0 no
P3 C31 C32 117.44(11) yes
P3 C31 C36 124.08(12) yes
C32 C31 C36 118.36(14) yes
C31 C32 C33 121.26(15) yes
C31 C32 H321 120.0 no
C33 C32 H321 118.7 no
C32 C33 C34 119.73(15) yes
C32 C33 H331 119.5 no
C34 C33 H331 120.8 no
C33 C34 C35 119.99(15) yes
C33 C34 H341 119.4 no
C35 C34 H341 120.6 no
C34 C35 C36 120.17(16) yes
C34 C35 H351 119.8 no
C36 C35 H351 120.0 no
C31 C36 C35 120.46(15) yes
C31 C36 H361 119.8 no
C35 C36 H361 119.8 no
P3 C37 C38 125.48(12) yes
P3 C37 C42 116.07(12) yes
C38 C37 C42 118.39(14) yes
C37 C38 C39 120.57(16) yes
C37 C38 H381 118.9 no
C39 C38 H381 120.5 no
C38 C39 C40 120.12(17) yes
C38 C39 H391 119.9 no
C40 C39 H391 120.0 no
C39 C40 C41 119.88(16) yes
C39 C40 H401 119.9 no
C41 C40 H401 120.2 no
C40 C41 C42 120.18(17) yes
C40 C41 H411 120.2 no
C42 C41 H411 119.6 no
C37 C42 C41 120.85(16) yes
C37 C42 H421 119.0 no
C41 C42 H421 120.2 no
N3 C43 C44 110.97(14) yes
N3 C43 C45 110.13(13) yes
C44 C43 C45 110.08(16) yes
N3 C43 H431 109.4 no
C44 C43 H431 108.6 no
C45 C43 H431 107.6 no
C43 C44 H441 110.8 no
C43 C44 H442 109.3 no
H441 C44 H442 108.5 no
C43 C44 H443 111.5 no
H441 C44 H443 108.6 no
H442 C44 H443 108.1 no
C43 C45 H451 110.4 no
C43 C45 H452 111.6 no
H451 C45 H452 109.8 no
C43 C45 H453 108.1 no
H451 C45 H453 108.9 no
H452 C45 H453 108.0 no
P4 C46 C47 117.64(12) yes
P4 C46 C51 123.99(12) yes
C47 C46 C51 118.34(15) yes
C46 C47 C48 120.74(16) yes
C46 C47 H471 119.1 no
C48 C47 H471 120.1 no
C47 C48 C49 120.32(17) yes
C47 C48 H481 119.1 no
C49 C48 H481 120.6 no
C48 C49 C50 119.55(16) yes
C48 C49 H491 120.6 no
C50 C49 H491 119.9 no
C49 C50 C51 120.25(17) yes
C49 C50 H501 120.1 no
C51 C50 H501 119.7 no
C46 C51 C50 120.80(16) yes
C46 C51 H511 120.0 no
C50 C51 H511 119.2 no
P4 C52 C53 118.70(12) yes
P4 C52 C57 122.61(12) yes
C53 C52 C57 118.64(14) yes
C52 C53 C54 120.49(16) yes
C52 C53 H531 119.7 no
C54 C53 H531 119.8 no
C53 C54 C55 120.37(17) yes
C53 C54 H541 119.1 no
C55 C54 H541 120.6 no
C54 C55 C56 119.64(16) yes
C54 C55 H551 120.1 no
C56 C55 H551 120.3 no
C55 C56 C57 120.09(16) yes
C55 C56 H561 120.5 no
C57 C56 H561 119.4 no
C52 C57 C56 120.73(15) yes
C52 C57 H571 119.4 no
C56 C57 H571 119.8 no
N4 C58 C59 109.20(14) yes
N4 C58 C60 111.98(14) yes
C59 C58 C60 110.08(15) yes
N4 C58 H581 107.3 no
C59 C58 H581 109.9 no
C60 C58 H581 108.3 no
C58 C59 H591 111.4 no
C58 C59 H592 110.2 no
H591 C59 H592 108.8 no
C58 C59 H593 108.5 no
H591 C59 H593 108.8 no
H592 C59 H593 109.1 no
C58 C60 H601 110.1 no
C58 C60 H602 109.9 no
H601 C60 H602 107.5 no
C58 C60 H603 112.0 no
H601 C60 H603 107.8 no
H602 C60 H603 109.3 no

loop_
_geom_bond_atom_site_label_1
_geom_bond_atom_site_label_2
_geom_bond_distance
_geom_bond_publ_flag
Cu1 Fe1 2.9006(3) yes
Cu1 P1 2.3551(4) yes
Cu1 P2 2.3867(4) yes
Cu1 P3 2.3621(4) yes
Cu1 P4 2.2984(4) yes
Fe1 P1 2.9026(4) yes
Fe1 P2 2.9192(5) yes
Fe1 P3 2.9106(4) yes
Fe1 N1 1.9653(13) yes
Fe1 N2 1.9652(13) yes
Fe1 N3 1.9701(13) yes
P1 N1 1.6447(13) yes
P1 C1 1.8373(16) yes
P1 C7 1.8354(16) yes
P2 N2 1.6495(13) yes
P2 C16 1.8379(16) yes
P2 C22 1.8418(16) yes
P3 N3 1.6524(13) yes
P3 C31 1.8421(16) yes
P3 C37 1.8415(15) yes
P4 N4 1.6697(13) yes
P4 C46 1.8284(16) yes
P4 C52 1.8264(15) yes
N1 C13 1.4707(19) yes
N2 C28 1.4673(19) yes
N3 C43 1.4696(19) yes
N4 C58 1.471(2) yes
N4 H41 0.847 no
C1 C2 1.392(2) yes
C1 C6 1.399(2) yes
C2 C3 1.393(2) yes
C2 H21 0.935 no
C3 C4 1.371(3) yes
C3 H31 0.946 no
C4 C5 1.386(3) yes
C4 H604 0.931 no
C5 C6 1.390(3) yes
C5 H51 0.927 no
C6 H61 0.932 no
C7 C8 1.399(2) yes
C7 C12 1.393(2) yes
C8 C9 1.388(3) yes
C8 H81 0.954 no
C9 C10 1.376(3) yes
C9 H91 0.950 no
C10 C11 1.382(3) yes
C10 H101 0.942 no
C11 C12 1.391(3) yes
C11 H111 0.948 no
C12 H121 0.934 no
C13 C14 1.526(2) yes
C13 C15 1.520(2) yes
C13 H131 0.992 no
C14 H141 0.968 no
C14 H142 0.965 no
C14 H143 0.968 no
C15 H151 0.972 no
C15 H152 0.949 no
C15 H153 0.971 no
C16 C17 1.387(2) yes
C16 C21 1.403(2) yes
C17 C18 1.391(2) yes
C17 H171 0.963 no
C18 C19 1.384(3) yes
C18 H181 0.937 no
C19 C20 1.387(3) yes
C19 H191 0.951 no
C20 C21 1.387(2) yes
C20 H201 0.923 no
C21 H211 0.925 no
C22 C23 1.397(2) yes
C22 C27 1.396(2) yes
C23 C24 1.396(2) yes
C23 H231 0.942 no
C24 C25 1.379(3) yes
C24 H241 0.931 no
C25 C26 1.388(3) yes
C25 H251 0.952 no
C26 C27 1.389(2) yes
C26 H261 0.934 no
C27 H271 0.930 no
C28 C29 1.521(3) yes
C28 C30 1.522(3) yes
C28 H281 0.981 no
C29 H291 0.956 no
C29 H292 0.972 no
C29 H293 0.956 no
C30 H301 0.977 no
C30 H302 0.973 no
C30 H303 0.974 no
C31 C32 1.394(2) yes
C31 C36 1.396(2) yes
C32 C33 1.391(2) yes
C32 H321 0.929 no
C33 C34 1.382(2) yes
C33 H331 0.953 no
C34 C35 1.388(3) yes
C34 H341 0.930 no
C35 C36 1.395(2) yes
C35 H351 0.921 no
C36 H361 0.924 no
C37 C38 1.391(2) yes
C37 C42 1.397(2) yes
C38 C39 1.393(2) yes
C38 H381 0.945 no
C39 C40 1.381(3) yes
C39 H391 0.943 no
C40 C41 1.380(3) yes
C40 H401 0.926 no
C41 C42 1.384(2) yes
C41 H411 0.928 no
C42 H421 0.923 no
C43 C44 1.523(3) yes
C43 C45 1.524(2) yes
C43 H431 0.975 no
C44 H441 0.965 no
C44 H442 0.965 no
C44 H443 0.973 no
C45 H451 0.955 no
C45 H452 0.962 no
C45 H453 0.963 no
C46 C47 1.390(2) yes
C46 C51 1.391(2) yes
C47 C48 1.389(2) yes
C47 H471 0.957 no
C48 C49 1.381(3) yes
C48 H481 0.938 no
C49 C50 1.379(3) yes
C49 H491 0.946 no
C50 C51 1.389(2) yes
C50 H501 0.934 no
C51 H511 0.941 no
C52 C53 1.394(2) yes
C52 C57 1.393(2) yes
C53 C54 1.382(2) yes
C53 H531 0.943 no
C54 C55 1.392(3) yes
C54 H541 0.932 no
C55 C56 1.377(3) yes
C55 H551 0.945 no
C56 C57 1.391(2) yes
C56 H561 0.942 no
C57 H571 0.940 no
C58 C59 1.523(2) yes
C58 C60 1.524(2) yes
C58 H581 0.999 no
C59 H591 0.973 no
C59 H592 0.979 no
C59 H593 0.975 no
C60 H601 0.958 no
C60 H602 0.967 no
C60 H603 0.964 no
